data_4122737
loop_
_publ_author_name
'Machan, Charles W.'
'Chabolla, Steven A.'
'Yin, Jian'
'Gilson, Michael K.'
'Tezcan, F. Akif'
'Kubiak, Clifford P.'

_publ_section_title
;
 Supramolecular Assembly Promotes the Electrocatalytic Reduction of Carbon
 Dioxide by Re(I) Bipyridine Catalysts at a Lower Overpotential.
;
_publ_section_keywords
;
?
;
_journal_issue 41
_journal_name_full 'Journal of the American Chemical Society'
_journal_page_first 14598
_journal_paper_doi 10.1021/ja5085282
_journal_volume 136
_journal_year 2014
_chemical_formula_moiety 'C19 H18 Cl N4 O5 Re, C H4 O'
_chemical_formula_sum 'C20 H22 Cl N4 O6 Re'
_chemical_formula_weight 636.07
_space_group_crystal_system monoclinic
_space_group_IT_number 14
_space_group_name_Hall '-P 2ybc'
_space_group_name_H-M_alt 'P 1 21/c 1'
_symmetry_space_group_name_Hall '-P 2ybc'
_symmetry_space_group_name_H-M 'P 1 21/c 1'
_atom_sites_solution_hydrogens geom
_atom_sites_solution_primary direct
_atom_sites_solution_secondary difmap
_audit_creation_date 2014-06-04
_audit_creation_method
;
Olex2 1.2
(compiled 2014.02.28 svn.r2899 for OlexSys, GUI svn.r4781)
;
_audit_update_record
;
2014-06-04 # Formatted by publCIF

;
_cell_angle_alpha 90.00
_cell_angle_beta 91.582(2)
_cell_angle_gamma 90.00
_cell_formula_units_Z 4
_cell_length_a 12.0962(5)
_cell_length_b 9.3752(4)
_cell_length_c 20.3554(9)
_cell_measurement_reflns_used 8209
_cell_measurement_temperature 100
_cell_measurement_theta_max 26.36
_cell_measurement_theta_min 2.58
_cell_volume 2307.51(17)
_computing_cell_refinement 'Bruker APEX2'
_computing_data_collection 'Bruker APEX2'
_computing_data_reduction 'SAINT v8.27A (Bruker, 2012)'
_computing_molecular_graphics 'Olex2 (Dolomanov et al., 2009)'
_computing_publication_material 'Olex2 (Dolomanov et al., 2009)'
_computing_structure_refinement 'XL (Sheldrick, 2008)'
_computing_structure_solution 'ShelXS (Sheldrick, 2008)'
_diffrn_ambient_temperature 100
_diffrn_measured_fraction_theta_full 0.993
_diffrn_measured_fraction_theta_max 0.993
_diffrn_measurement_device_type 'Bruker APEX-II CCD'
_diffrn_measurement_method '\f and \w scans'
_diffrn_radiation_monochromator graphite
_diffrn_radiation_type MoK\a
_diffrn_radiation_wavelength 0.71073
_diffrn_reflns_av_R_equivalents 0.0388
_diffrn_reflns_av_unetI/netI 0.0334
_diffrn_reflns_limit_h_max 15
_diffrn_reflns_limit_h_min -15
_diffrn_reflns_limit_k_max 11
_diffrn_reflns_limit_k_min -11
_diffrn_reflns_limit_l_max 25
_diffrn_reflns_limit_l_min -25
_diffrn_reflns_number 22127
_diffrn_reflns_theta_full 26.50
_diffrn_reflns_theta_max 26.50
_diffrn_reflns_theta_min 2.39
_diffrn_source 'fine-focus sealed tube'
_diffrn_standards_number 0
_exptl_absorpt_coefficient_mu 5.416
_exptl_absorpt_correction_T_max 0.7454
_exptl_absorpt_correction_T_min 0.6453
_exptl_absorpt_correction_type multi-scan
_exptl_absorpt_process_details
'SADABS-2012/1 (Bruker,2012) was used for absorption correction. wR2(int) was 0.0628 before and 0.0443 after correction. The Ratio of minimum to maximum transmission is 0.8657. The \l/2 correction factor is 0.0015.'
_exptl_crystal_colour yellow
_exptl_crystal_colour_primary yellow
_exptl_crystal_density_diffrn 1.805
_exptl_crystal_density_method 'not measured'
_exptl_crystal_description rhombohedral
_exptl_crystal_F_000 1224
_exptl_crystal_preparation 'grown from a saturated MeOH solution at -20C'
_exptl_crystal_size_max 0.2
_exptl_crystal_size_mid 0.2
_exptl_crystal_size_min 0.2
_refine_diff_density_max 1.265
_refine_diff_density_min -1.050
_refine_diff_density_rms 0.136
_refine_ls_extinction_method none
_refine_ls_goodness_of_fit_ref 0.712
_refine_ls_hydrogen_treatment mixed
_refine_ls_matrix_type full
_refine_ls_number_parameters 293
_refine_ls_number_reflns 4748
_refine_ls_number_restraints 0
_refine_ls_restrained_S_all 0.712
_refine_ls_R_factor_all 0.0346
_refine_ls_R_factor_gt 0.0257
_refine_ls_shift/su_max 0.029
_refine_ls_shift/su_mean 0.002
_refine_ls_structure_factor_coef Fsqd
_refine_ls_weighting_details 'calc w=1/[\s^2^(Fo^2^)+(0.1000P)^2^+0.0000P] where P=(Fo^2^+2Fc^2^)/3'
_refine_ls_weighting_scheme calc
_refine_ls_wR_factor_gt 0.0781
_refine_ls_wR_factor_ref 0.0893
_reflns_number_gt 4036
_reflns_number_total 4748
_reflns_threshold_expression >2sigma(I)
_cod_data_source_file ja5085282_si_002.cif
_cod_data_source_block Re(DACBPY)(CO3)Cl_MeOH_1
_cod_depositor_comments 'Adding full bibliography for 4122737.cif.'
_cod_database_code 4122737
_olex2_refinement_description
;
1. Fixed Uiso
 At 1.2 times of:
  All C(H) groups, All C(H,H) groups, All N(H) groups
 At 1.5 times of:
  All C(H,H,H) groups, All O(H) groups
2.a Secondary CH2 refined with riding coordinates:
 C14(H14a,H14b), C18(H18a,H18b)
2.b Aromatic/amide H refined with riding coordinates:
 C5(H5), C6(H6), C8(H8), C11(H11), C12(H12), C17(H17), N2(H2), N3(H3)
2.c Idealised Me refined as rotating group:
 C16(H16a,H16b,H16c), C20(H20a,H20b,H20c), C1(H1a,H1b,H1c)
2.d Idealised tetrahedral OH refined as rotating group:
 O5(H5a)
;
_olex2_computing_structure_solution_long 'ShelXS (Sheldrick, 2008)'

loop_
_space_group_symop_id
_space_group_symop_operation_xyz
1 'x, y, z'
2 '-x, y+1/2, -z+1/2'
3 '-x, -y, -z'
4 'x, -y-1/2, z-1/2'

loop_
_atom_site_label
_atom_site_type_symbol
_atom_site_fract_x
_atom_site_fract_y
_atom_site_fract_z
_atom_site_U_iso_or_equiv
_atom_site_adp_type
_atom_site_occupancy
_atom_site_symmetry_multiplicity
_atom_site_calc_flag
_atom_site_refinement_flags
C3 C 0.6656(3) 0.7533(5) 0.2305(2) 0.0143(9) Uani 1 1 d .
C5 C 0.7665(4) 0.5821(4) 0.0780(2) 0.0134(9) Uani 1 1 d .
H5 H 0.8232 0.5511 0.1063 0.016 Uiso 1 1 calc R
C6 C 0.7908(4) 0.6061(5) 0.0131(2) 0.0130(9) Uani 1 1 d .
H6 H 0.8625 0.5946 -0.0014 0.016 Uiso 1 1 calc R
C7 C 0.7056(4) 0.6482(4) -0.0301(2) 0.0123(9) Uani 1 1 d .
C8 C 0.6001(3) 0.6640(4) -0.0056(2) 0.0128(9) Uani 1 1 d .
H8 H 0.5415 0.6906 -0.0335 0.015 Uiso 1 1 calc R
C9 C 0.5823(3) 0.6397(4) 0.0606(2) 0.0118(9) Uani 1 1 d .
C10 C 0.4739(3) 0.6596(4) 0.0916(2) 0.0121(9) Uani 1 1 d .
C11 C 0.3811(4) 0.6588(4) 0.1889(2) 0.0137(9) Uani 1 1 d .
H11 H 0.3816 0.6454 0.2342 0.016 Uiso 1 1 calc R
C12 C 0.2832(3) 0.7007(5) 0.1571(2) 0.0163(9) Uani 1 1 d .
H12 H 0.2198 0.7154 0.1810 0.020 Uiso 1 1 calc R
C13 C 0.2807(3) 0.7201(4) 0.0903(2) 0.0145(9) Uani 1 1 d .
C14 C 0.1746(4) 0.7587(5) 0.0520(2) 0.0198(10) Uani 1 1 d .
H14A H 0.1919 0.8284 0.0186 0.024 Uiso 1 1 calc R
H14B H 0.1464 0.6741 0.0298 0.024 Uiso 1 1 calc R
C15 C 0.0204(4) 0.7334(5) 0.1250(2) 0.0173(10) Uani 1 1 d .
C16 C -0.0632(4) 0.8109(5) 0.1647(3) 0.0257(11) Uani 1 1 d .
H16A H -0.1317 0.8174 0.1399 0.039 Uiso 1 1 calc R
H16B H -0.0366 0.9051 0.1747 0.039 Uiso 1 1 calc R
H16C H -0.0749 0.7599 0.2048 0.039 Uiso 1 1 calc R
C17 C 0.3789(3) 0.6993(5) 0.0563(2) 0.0139(9) Uani 1 1 d .
H17 H 0.3803 0.7120 0.0110 0.017 Uiso 1 1 calc R
C18 C 0.7246(4) 0.6736(5) -0.1021(2) 0.0167(9) Uani 1 1 d .
H18A H 0.6820 0.6044 -0.1275 0.020 Uiso 1 1 calc R
H18B H 0.6969 0.7676 -0.1137 0.020 Uiso 1 1 calc R
C19 C 0.9064(4) 0.7782(5) -0.1163(2) 0.0179(10) Uani 1 1 d .
C20 C 1.0229(4) 0.7580(6) -0.1377(3) 0.0281(12) Uani 1 1 d .
H20A H 1.0345 0.8130 -0.1767 0.042 Uiso 1 1 calc R
H20B H 1.0355 0.6590 -0.1467 0.042 Uiso 1 1 calc R
H20C H 1.0733 0.7893 -0.1034 0.042 Uiso 1 1 calc R
C21 C 0.5737(4) 0.5229(5) 0.2907(2) 0.0142(9) Uani 1 1 d .
C22 C 0.7687(4) 0.4976(5) 0.2347(2) 0.0157(9) Uani 1 1 d .
N1 N 0.4741(3) 0.6372(4) 0.15695(18) 0.0112(7) Uani 1 1 d .
N2 N 0.0895(3) 0.8159(4) 0.0927(2) 0.0180(8) Uani 1 1 d .
H2 H 0.0834 0.9070 0.0963 0.022 Uiso 1 1 calc R
N3 N 0.8396(3) 0.6640(4) -0.12056(18) 0.0143(8) Uani 1 1 d .
H3 H 0.8652 0.5842 -0.1344 0.017 Uiso 1 1 calc R
N4 N 0.6658(3) 0.6007(4) 0.10262(18) 0.0109(7) Uani 1 1 d .
O1 O 0.6901(3) 0.8675(3) 0.24454(16) 0.0195(7) Uani 1 1 d .
O2 O 0.5443(3) 0.4976(3) 0.34216(16) 0.0208(7) Uani 1 1 d .
O3 O 0.0244(3) 0.6018(3) 0.12197(19) 0.0250(8) Uani 1 1 d .
O4 O 0.8716(3) 0.8926(4) -0.0962(2) 0.0323(9) Uani 1 1 d .
O23 O 0.8550(3) 0.4600(4) 0.25279(18) 0.0247(8) Uani 1 1 d .
Cl1 Cl 0.56744(9) 0.32883(11) 0.15981(5) 0.0171(2) Uani 1 1 d .
Re1 Re 0.626684(12) 0.564233(17) 0.203982(8) 0.00979(8) Uani 1 1 d .
O5 O 0.7220(5) 0.1196(7) 0.0823(3) 0.0726(17) Uani 1 1 d .
H5A H 0.6831 0.1604 0.1088 0.109 Uiso 1 1 calc R
C1 C 0.6708(7) -0.0075(8) 0.0620(4) 0.065(2) Uani 1 1 d .
H1A H 0.7160 -0.0548 0.0307 0.097 Uiso 1 1 calc R
H1B H 0.5998 0.0136 0.0421 0.097 Uiso 1 1 calc R
H1C H 0.6614 -0.0684 0.0994 0.097 Uiso 1 1 calc R

loop_
_atom_site_aniso_label
_atom_site_aniso_U_11
_atom_site_aniso_U_22
_atom_site_aniso_U_33
_atom_site_aniso_U_23
_atom_site_aniso_U_13
_atom_site_aniso_U_12
C3 0.011(2) 0.021(2) 0.010(2) 0.0001(18) 0.0017(17) 0.0005(18)
C5 0.010(2) 0.011(2) 0.019(2) -0.0022(17) -0.0057(17) -0.0024(16)
C6 0.012(2) 0.012(2) 0.016(2) 0.0002(17) 0.0029(17) -0.0012(17)
C7 0.017(2) 0.0052(19) 0.015(2) -0.0009(16) -0.0022(17) -0.0014(16)
C8 0.013(2) 0.011(2) 0.014(2) -0.0036(17) -0.0022(16) 0.0000(17)
C9 0.012(2) 0.0036(18) 0.020(2) -0.0024(17) -0.0023(17) 0.0005(16)
C10 0.013(2) 0.010(2) 0.013(2) -0.0027(16) -0.0051(16) -0.0026(16)
C11 0.020(2) 0.008(2) 0.013(2) -0.0008(17) 0.0001(17) -0.0038(17)
C12 0.011(2) 0.015(2) 0.023(2) -0.0062(19) 0.0047(17) -0.0029(18)
C13 0.011(2) 0.0059(19) 0.026(2) -0.0038(18) -0.0023(18) -0.0013(16)
C14 0.016(2) 0.020(2) 0.024(3) -0.001(2) -0.0031(19) 0.0019(19)
C15 0.009(2) 0.012(2) 0.030(3) 0.0001(19) -0.0040(18) -0.0033(17)
C16 0.012(2) 0.025(3) 0.040(3) -0.009(2) 0.003(2) -0.001(2)
C17 0.013(2) 0.011(2) 0.018(2) -0.0015(18) -0.0017(17) 0.0007(17)
C18 0.019(2) 0.017(2) 0.015(2) 0.0004(18) 0.0028(17) 0.0011(19)
C19 0.024(2) 0.015(2) 0.015(2) 0.0026(18) 0.0037(18) -0.0011(19)
C20 0.025(3) 0.028(3) 0.032(3) 0.003(2) 0.006(2) -0.007(2)
C21 0.014(2) 0.0073(19) 0.022(3) -0.0028(18) 0.0005(18) 0.0015(18)
C22 0.021(2) 0.013(2) 0.014(2) 0.0016(18) 0.0056(18) 0.0016(19)
N1 0.0105(17) 0.0073(17) 0.0157(19) -0.0020(15) -0.0030(14) 0.0005(14)
N2 0.0113(18) 0.0102(18) 0.032(2) -0.0051(17) -0.0018(16) -0.0006(15)
N3 0.0189(19) 0.0096(17) 0.0147(19) -0.0034(15) 0.0051(15) 0.0002(15)
N4 0.0106(18) 0.0067(16) 0.0153(19) -0.0008(14) -0.0009(14) -0.0012(14)
O1 0.0221(17) 0.0146(17) 0.0219(18) -0.0032(14) 0.0012(14) -0.0068(14)
O2 0.0284(19) 0.0190(17) 0.0152(18) 0.0031(14) 0.0070(14) 0.0048(15)
O3 0.0146(17) 0.0092(15) 0.051(2) 0.0014(16) -0.0020(16) -0.0014(13)
O4 0.035(2) 0.0122(16) 0.051(3) -0.0061(17) 0.0129(19) -0.0032(16)
O23 0.0133(17) 0.037(2) 0.0240(19) 0.0065(16) -0.0039(14) 0.0076(15)
Cl1 0.0202(5) 0.0114(5) 0.0197(5) -0.0005(4) -0.0037(4) -0.0008(4)
Re1 0.00927(12) 0.00928(12) 0.01077(12) -0.00038(6) -0.00063(7) 0.00033(6)
O5 0.080(4) 0.078(4) 0.061(4) -0.022(3) 0.021(3) -0.015(4)
C1 0.072(5) 0.049(4) 0.074(6) -0.012(4) 0.012(4) -0.014(4)

loop_
_atom_type_symbol
_atom_type_description
_atom_type_scat_dispersion_real
_atom_type_scat_dispersion_imag
_atom_type_scat_source
C C 0.0033 0.0016 'International Tables Vol C Tables 4.2.6.8 and 6.1.1.4'
H H 0.0000 0.0000 'International Tables Vol C Tables 4.2.6.8 and 6.1.1.4'
N N 0.0061 0.0033 'International Tables Vol C Tables 4.2.6.8 and 6.1.1.4'
O O 0.0106 0.0060 'International Tables Vol C Tables 4.2.6.8 and 6.1.1.4'
Cl Cl 0.1484 0.1585 'International Tables Vol C Tables 4.2.6.8 and 6.1.1.4'
Re Re -1.0185 7.2310 'International Tables Vol C Tables 4.2.6.8 and 6.1.1.4'

loop_
_geom_angle_atom_site_label_1
_geom_angle_atom_site_label_2
_geom_angle_atom_site_label_3
_geom_angle
O1 C3 Re1 177.9(4)
C6 C5 H5 118.1
N4 C5 H5 118.1
N4 C5 C6 123.9(4)
C5 C6 H6 120.8
C5 C6 C7 118.5(4)
C7 C6 H6 120.8
C6 C7 C18 121.9(4)
C8 C7 C6 118.3(4)
C8 C7 C18 119.8(4)
C7 C8 H8 120.1
C9 C8 C7 119.9(4)
C9 C8 H8 120.1
C8 C9 C10 123.6(4)
N4 C9 C8 121.6(4)
N4 C9 C10 114.8(4)
C17 C10 C9 122.9(4)
N1 C10 C9 115.0(4)
N1 C10 C17 122.1(4)
C12 C11 H11 118.8
N1 C11 H11 118.8
N1 C11 C12 122.5(4)
C11 C12 H12 120.2
C13 C12 C11 119.6(4)
C13 C12 H12 120.2
C12 C13 C14 122.3(4)
C12 C13 C17 118.3(4)
C17 C13 C14 119.5(4)
C13 C14 H14A 108.9
C13 C14 H14B 108.9
H14A C14 H14B 107.7
N2 C14 C13 113.4(4)
N2 C14 H14A 108.9
N2 C14 H14B 108.9
N2 C15 C16 115.3(4)
O3 C15 C16 122.5(4)
O3 C15 N2 122.1(5)
C15 C16 H16A 109.5
C15 C16 H16B 109.5
C15 C16 H16C 109.5
H16A C16 H16B 109.5
H16A C16 H16C 109.5
H16B C16 H16C 109.5
C10 C17 C13 118.8(4)
C10 C17 H17 120.6
C13 C17 H17 120.6
C7 C18 H18A 108.6
C7 C18 H18B 108.6
H18A C18 H18B 107.6
N3 C18 C7 114.4(4)
N3 C18 H18A 108.6
N3 C18 H18B 108.6
N3 C19 C20 116.8(4)
O4 C19 C20 122.8(4)
O4 C19 N3 120.4(4)
C19 C20 H20A 109.5
C19 C20 H20B 109.5
C19 C20 H20C 109.5
H20A C20 H20B 109.5
H20A C20 H20C 109.5
H20B C20 H20C 109.5
O2 C21 Re1 178.8(4)
O23 C22 Re1 178.7(4)
C10 N1 Re1 117.7(3)
C11 N1 C10 118.7(4)
C11 N1 Re1 123.6(3)
C14 N2 H2 118.7
C15 N2 C14 122.5(4)
C15 N2 H2 118.7
C18 N3 H3 119.6
C19 N3 C18 120.8(4)
C19 N3 H3 119.6
C5 N4 C9 117.9(4)
C5 N4 Re1 124.2(3)
C9 N4 Re1 117.8(3)
C3 Re1 C21 90.77(18)
C3 Re1 C22 89.94(19)
C3 Re1 N1 91.83(16)
C3 Re1 N4 93.69(16)
C3 Re1 Cl1 174.41(13)
C21 Re1 N1 99.61(16)
C21 Re1 N4 172.75(15)
C21 Re1 Cl1 93.04(13)
C22 Re1 C21 87.35(18)
C22 Re1 N1 172.79(16)
C22 Re1 N4 98.36(16)
C22 Re1 Cl1 94.33(14)
N1 Re1 Cl1 83.51(9)
N4 Re1 N1 74.55(14)
N4 Re1 Cl1 82.13(10)
C1 O5 H5A 109.5
O5 C1 H1A 109.5
O5 C1 H1B 109.5
O5 C1 H1C 109.5
H1A C1 H1B 109.5
H1A C1 H1C 109.5
H1B C1 H1C 109.5

loop_
_geom_bond_atom_site_label_1
_geom_bond_atom_site_label_2
_geom_bond_distance
C3 O1 1.145(5)
C3 Re1 1.908(5)
C5 H5 0.9300
C5 C6 1.378(6)
C5 N4 1.342(6)
C6 H6 0.9300
C6 C7 1.394(6)
C7 C8 1.392(6)
C7 C18 1.509(6)
C8 H8 0.9300
C8 C9 1.390(6)
C9 C10 1.482(6)
C9 N4 1.355(5)
C10 C17 1.389(6)
C10 N1 1.348(5)
C11 H11 0.9300
C11 C12 1.390(6)
C11 N1 1.331(6)
C12 H12 0.9300
C12 C13 1.373(6)
C13 C14 1.526(6)
C13 C17 1.405(6)
C14 H14A 0.9700
C14 H14B 0.9700
C14 N2 1.443(6)
C15 C16 1.500(7)
C15 N2 1.326(6)
C15 O3 1.237(5)
C16 H16A 0.9600
C16 H16B 0.9600
C16 H16C 0.9600
C17 H17 0.9300
C18 H18A 0.9700
C18 H18B 0.9700
C18 N3 1.453(6)
C19 C20 1.498(7)
C19 N3 1.343(6)
C19 O4 1.227(6)
C20 H20A 0.9600
C20 H20B 0.9600
C20 H20C 0.9600
C21 O2 1.140(5)
C21 Re1 1.935(5)
C22 O23 1.152(6)
C22 Re1 1.917(5)
N1 Re1 2.166(3)
N2 H2 0.8600
N3 H3 0.8600
N4 Re1 2.157(4)
Cl1 Re1 2.4814(10)
O5 H5A 0.8200
O5 C1 1.400(9)
C1 H1A 0.9600
C1 H1B 0.9600
C1 H1C 0.9600

loop_
_geom_torsion_atom_site_label_1
_geom_torsion_atom_site_label_2
_geom_torsion_atom_site_label_3
_geom_torsion_atom_site_label_4
_geom_torsion
C5 C6 C7 C8 0.0(6)
C5 C6 C7 C18 -178.6(4)
C5 N4 Re1 C3 88.0(3)
C5 N4 Re1 C21 -144.2(11)
C5 N4 Re1 C22 -2.5(4)
C5 N4 Re1 N1 178.9(4)
C5 N4 Re1 Cl1 -95.7(3)
C6 C5 N4 C9 2.9(6)
C6 C5 N4 Re1 -179.7(3)
C6 C7 C8 C9 0.9(6)
C6 C7 C18 N3 -5.7(6)
C7 C8 C9 C10 177.4(4)
C7 C8 C9 N4 0.0(6)
C7 C18 N3 C19 -87.0(5)
C8 C7 C18 N3 175.7(4)
C8 C9 C10 C17 2.4(6)
C8 C9 C10 N1 -177.0(4)
C8 C9 N4 C5 -1.8(6)
C8 C9 N4 Re1 -179.4(3)
C9 C10 C17 C13 -177.9(4)
C9 C10 N1 C11 177.2(3)
C9 C10 N1 Re1 -3.9(5)
C9 N4 Re1 C3 -94.6(3)
C9 N4 Re1 C21 33.2(13)
C9 N4 Re1 C22 174.9(3)
C9 N4 Re1 N1 -3.7(3)
C9 N4 Re1 Cl1 81.7(3)
C10 C9 N4 C5 -179.5(3)
C10 C9 N4 Re1 3.0(5)
C10 N1 Re1 C3 97.4(3)
C10 N1 Re1 C21 -171.5(3)
C10 N1 Re1 C22 -6.7(14)
C10 N1 Re1 N4 4.1(3)
C10 N1 Re1 Cl1 -79.5(3)
C11 C12 C13 C14 176.9(4)
C11 C12 C13 C17 -1.2(6)
C11 N1 Re1 C3 -83.7(3)
C11 N1 Re1 C21 7.4(4)
C11 N1 Re1 C22 172.3(12)
C11 N1 Re1 N4 -177.0(3)
C11 N1 Re1 Cl1 99.4(3)
C12 C11 N1 C10 1.3(6)
C12 C11 N1 Re1 -177.6(3)
C12 C13 C14 N2 18.6(6)
C12 C13 C17 C10 0.3(6)
C13 C14 N2 C15 -84.7(5)
C14 C13 C17 C10 -177.9(4)
C16 C15 N2 C14 -179.6(4)
C17 C10 N1 C11 -2.3(6)
C17 C10 N1 Re1 176.7(3)
C17 C13 C14 N2 -163.4(4)
C18 C7 C8 C9 179.6(4)
C20 C19 N3 C18 -178.9(4)
N1 C10 C17 C13 1.5(6)
N1 C11 C12 C13 0.4(6)
N4 C5 C6 C7 -2.0(6)
N4 C9 C10 C17 -179.9(4)
N4 C9 C10 N1 0.6(5)
O1 C3 Re1 C21 179(100)
O1 C3 Re1 C22 91(11)
O1 C3 Re1 N1 -82(11)
O1 C3 Re1 N4 -7(11)
O1 C3 Re1 Cl1 -48(12)
O2 C21 Re1 C3 -93(19)
O2 C21 Re1 C22 -4(19)
O2 C21 Re1 N1 175(100)
O2 C21 Re1 N4 139(19)
O2 C21 Re1 Cl1 91(19)
O3 C15 N2 C14 -0.2(7)
O4 C19 N3 C18 0.6(7)
O23 C22 Re1 C3 -33(18)
O23 C22 Re1 C21 -124(18)
O23 C22 Re1 N1 71(18)
O23 C22 Re1 N4 61(18)
O23 C22 Re1 Cl1 144(18)
